data_2202298
loop_
_publ_author_name
'Choi, Jong-Ha'
'Suzuki, Takayoshi'
'Kaizaki, Sumio'

_publ_section_title
;Dipotassium
 di-\m-hydroxo-bis[(nitrilotriacetato-\k^4^<i>N,O,O</i>',<i>O</i>'')chromium(III)]
 hexahydrate
;
_journal_issue 9
_journal_name_full 'Acta Crystallographica Section E'
_journal_page_first m812
_journal_page_last m813
_journal_paper_doi 10.1107/S160053680301883X
_journal_volume 59
_journal_year 2003
_chemical_formula_iupac 'K2 [Cr2 (C6 H6 N O6)2 (O H)2], 6H2 O'
_chemical_formula_moiety '2K +, C12 H14 Cr2 N2 O14 2-, 6H2 O'
_chemical_formula_sum 'C12 H26 Cr2 K2 N2 O20'
_chemical_formula_weight 700.55
_chemical_name_systematic
;Dipotassium
 di-\m-hydroxo-bis[(nitrilotriacetato-\k^4^N,O,O',O'')chromium(III)]
hexahydrate
;
_space_group_IT_number 12
_symmetry_cell_setting monoclinic
_symmetry_space_group_name_Hall '-C 2y'
_symmetry_space_group_name_H-M 'C 1 2/m 1'
_atom_sites_solution_hydrogens geom
_atom_sites_solution_primary direct
_atom_sites_solution_secondary difmap
_cell_angle_alpha 90.00
_cell_angle_beta 94.45(2)
_cell_angle_gamma 90.00
_cell_formula_units_Z 2
_cell_length_a 7.311(2)
_cell_length_b 13.321(2)
_cell_length_c 12.862(2)
_cell_measurement_reflns_used 25
_cell_measurement_temperature 296(2)
_cell_measurement_theta_max 15.0
_cell_measurement_theta_min 14.7
_cell_volume 1248.9(4)
_computing_cell_refinement 'MSC/AFC Diffractometer Control Software'
_computing_data_collection 'MSC/AFC Diffractometer Control Software (Rigaku, 1985)'
_computing_data_reduction 'TEXSAN (Molecular Structure Cooperation and Rigaku, 2000)'
_computing_molecular_graphics 'ORTEP (Johnson, 1970)'
_computing_publication_material SHELXL97
_computing_structure_refinement 'SHELXL97 (Sheldrick, 1997)'
_computing_structure_solution 'SHELXS86 (Sheldrick, 1990)'
_diffrn_ambient_temperature 296(2)
_diffrn_measured_fraction_theta_full 0.980
_diffrn_measured_fraction_theta_max 0.980
_diffrn_measurement_device_type 'Rigaku AFC-5R'
_diffrn_measurement_method \w-2\q
_diffrn_radiation_monochromator graphite
_diffrn_radiation_source 'rotating anode'
_diffrn_radiation_type 'Mo K\a'
_diffrn_radiation_wavelength 0.71069
_diffrn_reflns_av_R_equivalents 0.0251
_diffrn_reflns_av_sigmaI/netI 0.0542
_diffrn_reflns_limit_h_max 9
_diffrn_reflns_limit_h_min 0
_diffrn_reflns_limit_k_max 17
_diffrn_reflns_limit_k_min 0
_diffrn_reflns_limit_l_max 17
_diffrn_reflns_limit_l_min -17
_diffrn_reflns_number 2000
_diffrn_reflns_theta_full 30.00
_diffrn_reflns_theta_max 30.00
_diffrn_reflns_theta_min 3.06
_diffrn_standards_decay_% 2.10
_diffrn_standards_interval_count 150
_diffrn_standards_number 3
_exptl_absorpt_coefficient_mu 1.298
_exptl_absorpt_correction_T_max 0.790
_exptl_absorpt_correction_T_min 0.755
_exptl_absorpt_correction_type integration
_exptl_absorpt_process_details '(Coppens et al., 1965)'
_exptl_crystal_colour brown
_exptl_crystal_density_diffrn 1.863
_exptl_crystal_density_method 'not measured'
_exptl_crystal_description block
_exptl_crystal_F_000 716
_exptl_crystal_size_max 0.30
_exptl_crystal_size_mid 0.22
_exptl_crystal_size_min 0.20
_refine_diff_density_max 1.807
_refine_diff_density_min -0.711
_refine_ls_extinction_method none
_refine_ls_goodness_of_fit_ref 1.043
_refine_ls_hydrogen_treatment constr
_refine_ls_matrix_type full
_refine_ls_number_parameters 99
_refine_ls_number_reflns 1869
_refine_ls_number_restraints 0
_refine_ls_restrained_S_all 1.043
_refine_ls_R_factor_all 0.0973
_refine_ls_R_factor_gt 0.0559
_refine_ls_shift/su_max 0.001
_refine_ls_shift/su_mean 0.000
_refine_ls_structure_factor_coef Fsqd
_refine_ls_weighting_details 'calc w = 1/[\s^2^(Fo^2^)+(0.1161P)^2^+0.9272P] where P = (Fo^2^+2Fc^2^)/3'
_refine_ls_weighting_scheme calc
_refine_ls_wR_factor_gt 0.1557
_refine_ls_wR_factor_ref 0.1789
_reflns_number_gt 1277
_reflns_number_total 1869
_reflns_threshold_expression I>2\s(I)
_cod_data_source_file br6112.cif
_cod_data_source_block I
_cod_depositor_comments
;
 Marking attached hydrogen atoms.

 Antanas Vaitkus,
 2017-03-27
;
_cod_original_cell_volume 1248.8(5)
_cod_original_sg_symbol_H-M 'C 2/m'
_cod_database_code 2202298
_cod_database_fobs_code 2202298

loop_
_symmetry_equiv_pos_as_xyz
'x, y, z'
'x, -y, z'
'x+1/2, y+1/2, z'
'x+1/2, -y+1/2, z'
'-x, -y, -z'
'-x, y, -z'
'-x+1/2, -y+1/2, -z'
'-x+1/2, y+1/2, -z'

loop_
_atom_site_label
_atom_site_fract_x
_atom_site_fract_y
_atom_site_fract_z
_atom_site_U_iso_or_equiv
_atom_site_adp_type
_atom_site_calc_flag
_atom_site_refinement_flags
_atom_site_occupancy
_atom_site_disorder_assembly
_atom_site_disorder_group
_atom_site_type_symbol
_atom_site_attached_hydrogens
Cr 0.14512(10) 0.0000 0.58737(5) 0.0176(2) Uani d S 1 . . Cr 0
K 0.0000 0.32166(9) 0.5000 0.0340(3) Uani d S 1 . . K 0
O1 0.4150(4) 0.0000 0.6034(3) 0.0220(7) Uani d S 1 . . O 0
O2 0.6559(5) 0.0000 0.7198(3) 0.0335(9) Uani d S 1 . . O 0
O3 0.1490(4) 0.1477(2) 0.60712(19) 0.0270(5) Uani d . 1 . . O 0
O4 0.0745(5) 0.2649(2) 0.7190(3) 0.0468(8) Uani d . 1 . . O 0
O7 0.1218(5) 0.0000 0.4363(3) 0.0309(9) Uani d S 1 . . O 0
O8 0.3125(9) 0.5000 0.9839(4) 0.0605(15) Uani d S 1 . . O 2
O9 0.1534(9) 0.3207(4) 0.9305(4) 0.0926(19) Uani d . 1 . . O 2
N1 0.1642(5) 0.0000 0.7475(3) 0.0189(7) Uani d S 1 . . N 0
C1 0.3636(7) 0.0000 0.7860(4) 0.0325(12) Uani d S 1 . . C 0
C2 0.4909(7) 0.0000 0.6985(4) 0.0220(9) Uani d S 1 . . C 0
C3 0.0719(5) 0.0945(3) 0.7772(3) 0.0243(7) Uani d . 1 . . C 0
C4 0.1018(5) 0.1772(3) 0.6966(3) 0.0271(7) Uani d . 1 . . C 0
H1 0.3888 -0.0588 0.8292 0.032 Uiso calc R 1 . . H 0
H3A 0.1218 0.1160 0.8457 0.024 Uiso calc R 1 . . H 0
H3B -0.0584 0.0825 0.7804 0.024 Uiso calc R 1 . . H 0
H7 0.2097 0.0000 0.3899 0.031 Uiso calc SR 1 . . H 0

loop_
_atom_site_aniso_label
_atom_site_aniso_U_11
_atom_site_aniso_U_22
_atom_site_aniso_U_33
_atom_site_aniso_U_12
_atom_site_aniso_U_13
_atom_site_aniso_U_23
Cr 0.0133(3) 0.0250(4) 0.0145(3) 0.000 0.0004(2) 0.000
K 0.0441(7) 0.0242(6) 0.0347(6) 0.000 0.0101(5) 0.000
O1 0.0122(14) 0.0345(19) 0.0192(15) 0.000 0.0009(12) 0.000
O2 0.0121(16) 0.057(3) 0.032(2) 0.000 0.0010(14) 0.000
O3 0.0333(14) 0.0255(12) 0.0220(11) 0.0008(11) 0.0020(10) 0.0017(10)
O4 0.070(2) 0.0262(14) 0.0443(18) 0.0056(15) 0.0035(17) -0.0016(13)
O7 0.0150(16) 0.062(3) 0.0161(15) 0.000 0.0030(12) 0.000
O8 0.067(4) 0.069(4) 0.044(3) 0.000 -0.004(3) 0.000
O9 0.142(5) 0.064(3) 0.067(3) 0.002(3) -0.022(3) -0.013(2)
N1 0.0160(17) 0.0262(19) 0.0147(16) 0.000 0.0020(13) 0.000
C1 0.016(2) 0.064(4) 0.018(2) 0.000 0.0003(16) 0.000
C2 0.018(2) 0.031(2) 0.018(2) 0.000 0.0015(16) 0.000
C3 0.0246(16) 0.0269(16) 0.0220(15) 0.0009(13) 0.0059(12) -0.0060(12)
C4 0.0285(18) 0.0263(17) 0.0261(16) -0.0005(14) -0.0008(13) -0.0006(13)

loop_
_atom_type_symbol
_atom_type_description
_atom_type_scat_dispersion_real
_atom_type_scat_dispersion_imag
_atom_type_scat_source
Cr Cr 0.3209 0.6236 'International Tables Vol C Tables 4.2.6.8 and 6.1.1.4'
O O 0.0106 0.0060 'International Tables Vol C Tables 4.2.6.8 and 6.1.1.4'
N N 0.0061 0.0033 'International Tables Vol C Tables 4.2.6.8 and 6.1.1.4'
C C 0.0033 0.0016 'International Tables Vol C Tables 4.2.6.8 and 6.1.1.4'
H H 0.0000 0.0000 'International Tables Vol C Tables 4.2.6.8 and 6.1.1.4'
K K 0.2009 0.2494 'International Tables Vol C Tables 4.2.6.8 and 6.1.1.4'

loop_
_geom_angle_atom_site_label_1
_geom_angle_atom_site_label_2
_geom_angle_atom_site_label_3
_geom_angle_site_symmetry_1
_geom_angle_site_symmetry_3
_geom_angle
_geom_angle_publ_flag
O7 Cr O7 . 5_556 80.46(16) yes
O7 Cr O1 . . 96.56(15) yes
O7 Cr O1 5_556 . 177.02(14) yes
O7 Cr O3 . . 97.34(7) yes
O7 Cr O3 5_556 . 91.38(8) yes
O1 Cr O3 . . 89.00(8) yes
O3 Cr O3 . 2 165.32(14) yes
O7 Cr N1 . . 178.84(16) yes
O7 Cr N1 5_556 . 98.38(15) yes
O1 Cr N1 . . 84.60(15) yes
O3 Cr N1 . . 82.67(7) yes
C2 O1 Cr . . 116.6(3) no
C4 O3 Cr . . 114.5(2) no
Cr O7 Cr . 5_556 99.54(16) yes
C3 N1 C3 2 . 115.1(4) no
C3 N1 C1 . . 111.2(2) no
C3 N1 Cr . . 105.1(2) no
C1 N1 Cr . . 108.6(3) no
N1 C1 C2 . . 113.1(4) no
O2 C2 O1 . . 123.6(5) no
O2 C2 C1 . . 119.3(4) no
O1 C2 C1 . . 117.1(4) no
N1 C3 C4 . . 109.9(3) no
O4 C4 O3 . . 124.2(4) no
O4 C4 C3 . . 119.4(4) no
O3 C4 C3 . . 116.4(3) no
Cr O7 H7 . . 130.2 no
N1 C1 H1 . . 109.0 no
C2 C1 H1 . . 109.0 no
H1 C1 H1 . 2 107.8 no
N1 C3 H3A . . 109.7 no
C4 C3 H3A . . 109.7 no
N1 C3 H3B . . 109.7 no
C4 C3 H3B . . 109.7 no
H3A C3 H3B . . 108.2 no

loop_
_geom_bond_atom_site_label_1
_geom_bond_atom_site_label_2
_geom_bond_site_symmetry_2
_geom_bond_distance
_geom_bond_publ_flag
Cr O7 . 1.937(4) yes
Cr O7 5_556 1.951(4) yes
Cr O1 . 1.968(3) yes
Cr O3 . 1.983(3) yes
Cr N1 . 2.054(4) yes
O1 C2 . 1.304(6) no
O2 C2 . 1.216(6) no
O3 C4 . 1.289(5) no
O4 C4 . 1.223(5) no
O7 H7 . 0.9100 no
N1 C3 . 1.492(4) no
N1 C1 . 1.502(6) no
C1 C2 . 1.514(7) no
C1 H1 . 0.9700 no
C3 C4 . 1.541(5) no
C3 H3A . 0.9700 no
C3 H3B . 0.9700 no
K O1 7_556 2.815(2) yes
K O3 . 2.868(3) yes
K O4 . 2.926(3) yes
K O3 4_455 3.033(3) yes

loop_
_geom_contact_atom_site_label_1
_geom_contact_atom_site_label_2
_geom_contact_distance
_geom_contact_site_symmetry_2
_geom_contact_publ_flag
Cr Cr 2.9687(15) 5_556 yes

loop_
_geom_hbond_atom_site_label_D
_geom_hbond_atom_site_label_H
_geom_hbond_atom_site_label_A
_geom_hbond_site_symmetry_A
_geom_hbond_distance_DH
_geom_hbond_distance_HA
_geom_hbond_distance_DA
_geom_hbond_angle_DHA
_geom_hbond_publ_flag
O7 H7 O2 5_656 0.91 1.78 2.680(5) 169 no

loop_
_geom_torsion_atom_site_label_1
_geom_torsion_atom_site_label_2
_geom_torsion_atom_site_label_3
_geom_torsion_atom_site_label_4
_geom_torsion_site_symmetry_1
_geom_torsion_site_symmetry_4
_geom_torsion
_geom_torsion_publ_flag
O3 Cr O1 C2 . . 82.73(7) no
O7 Cr O3 C4 . . 157.6(3) no
O7 Cr O3 C4 5_556 . 77.0(3) no
O1 Cr O3 C4 . . -106.0(3) no
O3 Cr O3 C4 2 . -23.8(8) no
N1 Cr O3 C4 . . -21.3(3) no
O3 Cr O7 Cr . 5_556 -90.17(8) no
O3 Cr N1 C3 . 2 151.2(2) no
O7 Cr N1 C3 . . -60.9(2) no
O1 Cr N1 C3 . . 119.1(2) no
O3 Cr N1 C3 . . 29.4(2) no
O3 Cr N1 C1 . . -89.68(8) no
C3 N1 C1 C2 . . -115.1(2) no
C3 N1 C3 C4 2 . -148.0(3) no
C1 N1 C3 C4 . . 84.3(4) no
Cr N1 C3 C4 . . -33.0(3) no
Cr O3 C4 O4 . . -170.9(3) no
Cr O3 C4 C3 . . 6.7(4) no
N1 C3 C4 O4 . . -163.2(4) no
N1 C3 C4 O3 . . 19.1(4) no
